data_1566114
loop_
_publ_author_name
'Hall, David'
'Stavrou, Kleitos'
'Duda, Eimantas'
'Danos, Andrew'
'Bagnich, Sergey'
'Warriner, Stuart'
'Slawin, Alexandra M. Z.'
'Beljonne, David'
'K\"ohler, Anna'
'Monkman, Andrew'
'Olivier, Yoann'
'Zysman-Colman, Eli'

_publ_section_title
;
 Diindolocarbazole - achieving multiresonant thermally activated delayed
 fluorescence without the need for acceptor units.
;
_journal_issue 3
_journal_name_full 'Materials horizons'
_journal_page_first 1068
_journal_page_last 1080
_journal_paper_doi 10.1039/d1mh01383a
_journal_volume 9
_journal_year 2022
_chemical_formula_moiety 'C45 H41 N'
_chemical_formula_sum 'C45 H41 N'
_chemical_formula_weight 595.83
_space_group_crystal_system monoclinic
_space_group_IT_number 14
_space_group_name_Hall '-P 2yn'
_space_group_name_H-M_alt 'P 1 21/n 1'
_atom_sites_solution_hydrogens geom
_atom_sites_solution_primary direct
_atom_sites_solution_secondary difmap
_audit_creation_date 2020-08-16
_audit_creation_method 'by CrystalStructure 4.3'
_audit_update_record
;
2021-08-20 deposited with the CCDC.	2021-12-16 downloaded from the CCDC.
;
_cell_angle_alpha 90.0000
_cell_angle_beta 90.5962(13)
_cell_angle_gamma 90.0000
_cell_formula_units_Z 4
_cell_length_a 8.24799(12)
_cell_length_b 14.19010(18)
_cell_length_c 28.3417(4)
_cell_measurement_reflns_used 19774
_cell_measurement_temperature 173
_cell_measurement_theta_max 67.95
_cell_measurement_theta_min 3.49
_cell_volume 3316.93(8)
_computing_cell_refinement 'CrysAlisPro 1.171.40.14a (Rigaku OD, 2018)'
_computing_data_collection 'CrysAlisPro 1.171.40.14a (Rigaku OD, 2018)'
_computing_data_reduction 'CrysAlisPro 1.171.40.14a (Rigaku OD, 2018)'
_computing_molecular_graphics 'CrystalStructure 4.3'
_computing_publication_material 'CrystalStructure 4.3 (Rigaku, 2018)'
_computing_structure_refinement 'SHELXL Version 2018/3 (Sheldrick, 2008)'
_computing_structure_solution 'SHELXT Version 2018/2 (Sheldrick, 2014)'
_diffrn_ambient_temperature 173
_diffrn_detector_area_resol_mean 5.811
_diffrn_measured_fraction_theta_full 0.993
_diffrn_measured_fraction_theta_max 0.986
_diffrn_measurement_device_type 'Rigaku XtaLAB P100'
_diffrn_measurement_method \w
_diffrn_radiation_type 'Cu K\a'
_diffrn_radiation_wavelength 1.54184
_diffrn_reflns_av_R_equivalents 0.0389
_diffrn_reflns_av_unetI/netI 0.0260
_diffrn_reflns_Laue_measured_fraction_full 0.993
_diffrn_reflns_Laue_measured_fraction_max 0.986
_diffrn_reflns_limit_h_max 9
_diffrn_reflns_limit_h_min -9
_diffrn_reflns_limit_k_max 13
_diffrn_reflns_limit_k_min -17
_diffrn_reflns_limit_l_max 31
_diffrn_reflns_limit_l_min -34
_diffrn_reflns_number 34062
_diffrn_reflns_point_group_measured_fraction_full 0.993
_diffrn_reflns_point_group_measured_fraction_max 0.986
_diffrn_reflns_theta_full 67.684
_diffrn_reflns_theta_max 68.285
_diffrn_reflns_theta_min 3.119
_diffrn_standards_number 0
_exptl_absorpt_coefficient_mu 0.512
_exptl_absorpt_correction_T_max 0.990
_exptl_absorpt_correction_T_min 0.641
_exptl_absorpt_correction_type multi-scan
_exptl_absorpt_process_details
;
CrysAlisPro 1.171.40.14a (Rigaku Oxford Diffraction, 2018)
Empirical absorption correction using spherical harmonics,
 implemented in SCALE3 ABSPACK scaling algorithm.
;
_exptl_crystal_colour colourless
_exptl_crystal_density_diffrn 1.193
_exptl_crystal_density_method 'not measured'
_exptl_crystal_description prism
_exptl_crystal_F_000 1272.00
_exptl_crystal_size_max 0.130
_exptl_crystal_size_mid 0.020
_exptl_crystal_size_min 0.020
_refine_diff_density_max 0.24
_refine_diff_density_min -0.24
_refine_ls_extinction_method none
_refine_ls_goodness_of_fit_ref 0.996
_refine_ls_hydrogen_treatment constr
_refine_ls_number_parameters 424
_refine_ls_number_reflns 5985
_refine_ls_number_restraints 0
_refine_ls_R_factor_all 0.0463
_refine_ls_R_factor_gt 0.0424
_refine_ls_shift/su_max 0.000
_refine_ls_structure_factor_coef Fsqd
_refine_ls_weighting_details 'w = 1/[\s^2^(Fo^2^)+(0.0681P)^2^+1.1538P] where P=(Fo^2^+2Fc^2^)/3'
_refine_ls_weighting_scheme calc
_refine_ls_wR_factor_gt 0.1157
_refine_ls_wR_factor_ref 0.1187
_reflns_Friedel_coverage 0.000
_reflns_number_gt 5385
_reflns_number_total 5985
_reflns_threshold_expression F^2^>2.0\s(F^2^)
_cod_data_source_file d1mh01383a3.cif
_cod_data_source_block ICzMes3
_cod_depositor_comments 'Adding full bibliography for 1566113--1566114.cif.'
_cod_database_code 1566114

loop_
_space_group_symop_id
_space_group_symop_operation_xyz
1 +X,+Y,+Z
2 1/2-X,1/2+Y,1/2-Z
3 -X,-Y,-Z
4 -1/2+X,-1/2-Y,-1/2+Z

loop_
_atom_site_label
_atom_site_type_symbol
_atom_site_fract_x
_atom_site_fract_y
_atom_site_fract_z
_atom_site_U_iso_or_equiv
_atom_site_adp_type
_atom_site_occupancy
_atom_site_site_symmetry_order
_atom_site_calc_flag
_atom_site_refinement_flags_posn
_atom_site_refinement_flags_adp
_atom_site_refinement_flags_occupancy
_atom_site_disorder_assembly
_atom_site_disorder_group
N1 N 0.28468(13) 0.38475(8) 0.41389(4) 0.0282(2) Uani 1 1 d . . . . .
C1 C 0.16820(15) 0.34346(9) 0.44338(5) 0.0280(3) Uani 1 1 d . . . . .
C2 C 0.12634(15) 0.25387(9) 0.42379(5) 0.0276(3) Uani 1 1 d . . . . .
C3 C 0.00930(16) 0.19957(9) 0.44594(5) 0.0297(3) Uani 1 1 d . . . . .
H3 H -0.020469 0.140020 0.433224 0.036 Uiso 1 1 calc R U . . .
C4 C -0.06425(16) 0.23236(9) 0.48670(5) 0.0302(3) Uani 1 1 d . . . . .
C5 C -0.01794(17) 0.31980(10) 0.50551(5) 0.0342(3) Uani 1 1 d . . . . .
H5 H -0.067311 0.341027 0.533717 0.041 Uiso 1 1 calc R U . . .
C6 C 0.09777(17) 0.37647(10) 0.48428(5) 0.0329(3) Uani 1 1 d . . . . .
H6 H 0.127430 0.435717 0.497367 0.039 Uiso 1 1 calc R U . . .
C7 C -0.18962(16) 0.17422(9) 0.51100(5) 0.0295(3) Uani 1 1 d . . . . .
C8 C -0.35519(17) 0.18857(10) 0.50142(5) 0.0332(3) Uani 1 1 d . . . . .
C9 C -0.46931(17) 0.13343(11) 0.52447(5) 0.0368(3) Uani 1 1 d . . . . .
H9 H -0.581274 0.143884 0.518256 0.044 Uiso 1 1 calc R U . . .
C10 C -0.42412(17) 0.06356(11) 0.55631(5) 0.0367(3) Uani 1 1 d . . . . .
C11 C -0.25971(18) 0.05005(10) 0.56488(5) 0.0369(3) Uani 1 1 d . . . . .
H11 H -0.226743 0.002179 0.586363 0.044 Uiso 1 1 calc R U . . .
C12 C -0.14153(17) 0.10433(10) 0.54304(5) 0.0328(3) Uani 1 1 d . . . . .
C13 C -0.41089(19) 0.26062(12) 0.46564(6) 0.0446(4) Uani 1 1 d . . . . .
H13A H -0.377300 0.240919 0.434075 0.054 Uiso 1 1 calc R U . . .
H13B H -0.362263 0.321870 0.473191 0.054 Uiso 1 1 calc R U . . .
H13C H -0.529308 0.265875 0.466410 0.054 Uiso 1 1 calc R U . . .
C14 C -0.5489(2) 0.00496(13) 0.58141(6) 0.0484(4) Uani 1 1 d . . . . .
H14A H -0.629971 -0.017665 0.558552 0.058 Uiso 1 1 calc R U . . .
H14B H -0.602244 0.043472 0.605394 0.058 Uiso 1 1 calc R U . . .
H14C H -0.495722 -0.049011 0.596586 0.058 Uiso 1 1 calc R U . . .
C15 C 0.03543(18) 0.08752(12) 0.55390(6) 0.0431(4) Uani 1 1 d . . . . .
H15A H 0.088249 0.061206 0.526024 0.052 Uiso 1 1 calc R U . . .
H15B H 0.045732 0.043105 0.580238 0.052 Uiso 1 1 calc R U . . .
H15C H 0.087353 0.147311 0.562487 0.052 Uiso 1 1 calc R U . . .
C16 C 0.31387(16) 0.32226(9) 0.37860(4) 0.0273(3) Uani 1 1 d . . . . .
C17 C 0.22610(15) 0.23980(9) 0.38173(4) 0.0273(3) Uani 1 1 d . . . . .
C18 C 0.26862(16) 0.17190(9) 0.34855(5) 0.0287(3) Uani 1 1 d . . . . .
H18 H 0.215325 0.112553 0.348061 0.034 Uiso 1 1 calc R U . . .
C19 C 0.39180(16) 0.19193(9) 0.31556(5) 0.0289(3) Uani 1 1 d . . . . .
C20 C 0.47381(16) 0.27942(9) 0.31468(5) 0.0283(3) Uani 1 1 d . . . . .
H20 H 0.553603 0.291490 0.291520 0.034 Uiso 1 1 calc R U . . .
C21 C 0.43608(16) 0.34813(9) 0.34837(5) 0.0272(3) Uani 1 1 d . . . . .
C22 C 0.44091(16) 0.11286(9) 0.28378(5) 0.0291(3) Uani 1 1 d . . . . .
C23 C 0.32569(17) 0.06927(10) 0.25418(5) 0.0322(3) Uani 1 1 d . . . . .
C24 C 0.36722(18) -0.01238(10) 0.22977(5) 0.0364(3) Uani 1 1 d . . . . .
H24 H 0.287769 -0.042251 0.210421 0.044 Uiso 1 1 calc R U . . .
C25 C 0.52101(19) -0.05120(10) 0.23294(5) 0.0361(3) Uani 1 1 d . . . . .
C26 C 0.63631(18) -0.00410(10) 0.25991(5) 0.0344(3) Uani 1 1 d . . . . .
H26 H 0.744310 -0.027367 0.260592 0.041 Uiso 1 1 calc R U . . .
C27 C 0.59967(17) 0.07616(9) 0.28610(5) 0.0312(3) Uani 1 1 d . . . . .
C28 C 0.15663(19) 0.10794(12) 0.24757(6) 0.0426(4) Uani 1 1 d . . . . .
H28A H 0.087514 0.085335 0.273111 0.051 Uiso 1 1 calc R U . . .
H28B H 0.112243 0.086659 0.217184 0.051 Uiso 1 1 calc R U . . .
H28C H 0.160292 0.176964 0.248128 0.051 Uiso 1 1 calc R U . . .
C29 C 0.5605(2) -0.14338(11) 0.20910(6) 0.0465(4) Uani 1 1 d . . . . .
H29A H 0.646837 -0.133392 0.186148 0.056 Uiso 1 1 calc R U . . .
H29B H 0.463511 -0.167401 0.192832 0.056 Uiso 1 1 calc R U . . .
H29C H 0.596641 -0.189212 0.232836 0.056 Uiso 1 1 calc R U . . .
C30 C 0.73088(18) 0.11730(11) 0.31739(6) 0.0391(3) Uani 1 1 d . . . . .
H30A H 0.786888 0.167722 0.300448 0.047 Uiso 1 1 calc R U . . .
H30B H 0.808742 0.067874 0.325985 0.047 Uiso 1 1 calc R U . . .
H30C H 0.682209 0.143005 0.346036 0.047 Uiso 1 1 calc R U . . .
C31 C 0.39608(15) 0.45867(9) 0.40867(5) 0.0285(3) Uani 1 1 d . . . . .
C32 C 0.48960(16) 0.43981(9) 0.36748(5) 0.0277(3) Uani 1 1 d . . . . .
C33 C 0.60606(16) 0.50524(9) 0.35417(5) 0.0293(3) Uani 1 1 d . . . . .
H33 H 0.668311 0.494583 0.326669 0.035 Uiso 1 1 calc R U . . .
C34 C 0.63202(16) 0.58639(9) 0.38095(5) 0.0310(3) Uani 1 1 d . . . . .
C35 C 0.54043(17) 0.60128(10) 0.42165(5) 0.0350(3) Uani 1 1 d . . . . .
H35 H 0.560311 0.656099 0.440065 0.042 Uiso 1 1 calc R U . . .
C36 C 0.42140(17) 0.53836(10) 0.43593(5) 0.0331(3) Uani 1 1 d . . . . .
H36 H 0.359561 0.549680 0.463449 0.040 Uiso 1 1 calc R U . . .
C37 C 0.75612(17) 0.65675(9) 0.36574(5) 0.0310(3) Uani 1 1 d . . . . .
C38 C 0.92156(17) 0.63413(10) 0.36755(5) 0.0332(3) Uani 1 1 d . . . . .
C39 C 1.03483(18) 0.69903(11) 0.35167(5) 0.0382(3) Uani 1 1 d . . . . .
H39 H 1.146731 0.683270 0.352982 0.046 Uiso 1 1 calc R U . . .
C40 C 0.98860(19) 0.78633(11) 0.33392(5) 0.0399(3) Uani 1 1 d . . . . .
C41 C 0.82435(19) 0.80794(10) 0.33309(5) 0.0387(3) Uani 1 1 d . . . . .
H41 H 0.791024 0.867732 0.321452 0.046 Uiso 1 1 calc R U . . .
C42 C 0.70714(17) 0.74537(10) 0.34865(5) 0.0340(3) Uani 1 1 d . . . . .
C43 C 0.97962(18) 0.54103(10) 0.38705(5) 0.0388(3) Uani 1 1 d . . . . .
H43A H 1.096343 0.544494 0.393629 0.047 Uiso 1 1 calc R U . . .
H43B H 0.958229 0.491140 0.363895 0.047 Uiso 1 1 calc R U . . .
H43C H 0.921999 0.526956 0.416280 0.047 Uiso 1 1 calc R U . . .
C44 C 1.1126(2) 0.85580(13) 0.31608(7) 0.0533(4) Uani 1 1 d . . . . .
H44A H 1.058067 0.914432 0.306831 0.064 Uiso 1 1 calc R U . . .
H44B H 1.167775 0.829014 0.288721 0.064 Uiso 1 1 calc R U . . .
H44C H 1.192211 0.869009 0.341109 0.064 Uiso 1 1 calc R U . . .
C45 C 0.53059(18) 0.77326(11) 0.34612(6) 0.0416(4) Uani 1 1 d . . . . .
H45A H 0.518256 0.828959 0.325953 0.050 Uiso 1 1 calc R U . . .
H45B H 0.492039 0.787797 0.377888 0.050 Uiso 1 1 calc R U . . .
H45C H 0.466880 0.721124 0.332862 0.050 Uiso 1 1 calc R U . . .

loop_
_atom_site_aniso_label
_atom_site_aniso_U_11
_atom_site_aniso_U_22
_atom_site_aniso_U_33
_atom_site_aniso_U_23
_atom_site_aniso_U_13
_atom_site_aniso_U_12
N1 0.0308(6) 0.0236(5) 0.0303(6) -0.0014(4) 0.0077(4) -0.0014(4)
C1 0.0269(6) 0.0260(6) 0.0313(7) 0.0023(5) 0.0065(5) 0.0001(5)
C2 0.0282(6) 0.0254(6) 0.0292(6) 0.0000(5) 0.0049(5) 0.0017(5)
C3 0.0308(7) 0.0259(7) 0.0325(7) -0.0007(5) 0.0051(5) -0.0013(5)
C4 0.0288(7) 0.0299(7) 0.0321(7) 0.0019(5) 0.0053(5) 0.0003(5)
C5 0.0367(7) 0.0332(7) 0.0328(7) -0.0040(6) 0.0119(6) -0.0007(6)
C6 0.0362(7) 0.0271(7) 0.0355(7) -0.0050(5) 0.0077(6) -0.0010(5)
C7 0.0304(7) 0.0284(7) 0.0300(7) -0.0028(5) 0.0077(5) -0.0008(5)
C8 0.0325(7) 0.0345(7) 0.0327(7) -0.0016(6) 0.0052(5) 0.0009(6)
C9 0.0283(7) 0.0412(8) 0.0410(8) -0.0008(6) 0.0065(6) -0.0011(6)
C10 0.0355(8) 0.0368(8) 0.0378(7) -0.0010(6) 0.0108(6) -0.0047(6)
C11 0.0398(8) 0.0343(7) 0.0369(8) 0.0064(6) 0.0074(6) 0.0010(6)
C12 0.0311(7) 0.0335(7) 0.0339(7) 0.0003(6) 0.0061(5) 0.0009(5)
C13 0.0386(8) 0.0480(9) 0.0471(9) 0.0096(7) 0.0019(7) 0.0036(7)
C14 0.0434(9) 0.0479(9) 0.0542(10) 0.0064(8) 0.0155(7) -0.0090(7)
C15 0.0352(8) 0.0464(9) 0.0477(9) 0.0081(7) 0.0023(6) 0.0019(7)
C16 0.0295(6) 0.0240(6) 0.0286(6) -0.0004(5) 0.0050(5) 0.0011(5)
C17 0.0279(6) 0.0254(6) 0.0288(6) 0.0015(5) 0.0044(5) -0.0005(5)
C18 0.0317(7) 0.0235(6) 0.0311(7) -0.0003(5) 0.0051(5) -0.0017(5)
C19 0.0310(7) 0.0262(7) 0.0297(6) -0.0002(5) 0.0050(5) 0.0007(5)
C20 0.0305(7) 0.0260(6) 0.0286(6) 0.0013(5) 0.0079(5) -0.0001(5)
C21 0.0291(6) 0.0242(6) 0.0285(6) 0.0021(5) 0.0040(5) 0.0003(5)
C22 0.0344(7) 0.0234(6) 0.0297(6) 0.0010(5) 0.0097(5) -0.0019(5)
C23 0.0366(7) 0.0290(7) 0.0311(7) -0.0007(5) 0.0077(5) -0.0017(5)
C24 0.0438(8) 0.0314(7) 0.0340(7) -0.0050(6) 0.0061(6) -0.0052(6)
C25 0.0464(8) 0.0276(7) 0.0345(7) -0.0010(6) 0.0132(6) -0.0008(6)
C26 0.0378(7) 0.0279(7) 0.0378(7) 0.0027(6) 0.0124(6) 0.0031(6)
C27 0.0341(7) 0.0260(7) 0.0338(7) 0.0021(5) 0.0108(5) -0.0012(5)
C28 0.0411(8) 0.0446(9) 0.0421(8) -0.0075(7) -0.0016(6) 0.0040(7)
C29 0.0591(10) 0.0304(8) 0.0503(9) -0.0060(7) 0.0125(8) 0.0013(7)
C30 0.0339(7) 0.0339(8) 0.0495(9) -0.0024(6) 0.0061(6) -0.0003(6)
C31 0.0282(6) 0.0248(6) 0.0325(7) 0.0016(5) 0.0045(5) 0.0002(5)
C32 0.0291(6) 0.0237(6) 0.0304(7) 0.0007(5) 0.0035(5) 0.0019(5)
C33 0.0311(7) 0.0267(6) 0.0301(7) 0.0007(5) 0.0061(5) 0.0009(5)
C34 0.0308(7) 0.0272(7) 0.0351(7) 0.0001(5) 0.0037(5) -0.0004(5)
C35 0.0385(8) 0.0280(7) 0.0385(7) -0.0062(6) 0.0064(6) -0.0043(6)
C36 0.0361(7) 0.0303(7) 0.0330(7) -0.0045(5) 0.0093(6) -0.0016(5)
C37 0.0333(7) 0.0275(7) 0.0322(7) -0.0029(5) 0.0049(5) -0.0029(5)
C38 0.0351(7) 0.0309(7) 0.0336(7) -0.0030(6) 0.0044(6) -0.0004(6)
C39 0.0310(7) 0.0404(8) 0.0434(8) -0.0005(6) 0.0070(6) -0.0024(6)
C40 0.0398(8) 0.0390(8) 0.0410(8) 0.0025(6) 0.0052(6) -0.0092(6)
C41 0.0436(8) 0.0286(7) 0.0440(8) 0.0040(6) 0.0014(6) -0.0038(6)
C42 0.0361(7) 0.0290(7) 0.0371(7) -0.0021(6) 0.0028(6) -0.0023(6)
C43 0.0379(8) 0.0350(8) 0.0436(8) -0.0009(6) 0.0024(6) 0.0026(6)
C44 0.0467(10) 0.0491(10) 0.0642(11) 0.0106(8) 0.0083(8) -0.0139(8)
C45 0.0388(8) 0.0326(8) 0.0533(9) 0.0000(7) 0.0001(7) 0.0016(6)

loop_
_atom_type_symbol
_atom_type_description
_atom_type_scat_dispersion_real
_atom_type_scat_dispersion_imag
_atom_type_scat_source
C C 0.0181 0.0091
;
International Tables for Crystallography
(Vol. C, Tables 4.2.6.8 and 6.1.1.4)
;
H H 0.0000 0.0000
;
International Tables for Crystallography
(Vol. C, Table 6.1.1.4)
;
N N 0.0311 0.0180
;
International Tables for Crystallography
(Vol. C, Tables 4.2.6.8 and 6.1.1.4)
;

loop_
_geom_angle_atom_site_label_1
_geom_angle_atom_site_label_2
_geom_angle_atom_site_label_3
_geom_angle
_geom_angle_site_symmetry_1
_geom_angle_site_symmetry_3
_geom_angle_publ_flag
C16 N1 C31 106.79(10) . . ?
C16 N1 C1 107.01(11) . . ?
C31 N1 C1 145.62(11) . . ?
C6 C1 N1 130.66(12) . . ?
C6 C1 C2 121.68(12) . . ?
N1 C1 C2 107.65(11) . . ?
C3 C2 C1 118.94(11) . . ?
C3 C2 C17 133.51(12) . . ?
C1 C2 C17 107.54(11) . . ?
C2 C3 C4 120.05(12) . . ?
C2 C3 H3 120.0 . . ?
C4 C3 H3 120.0 . . ?
C3 C4 C5 119.51(12) . . ?
C3 C4 C7 120.49(12) . . ?
C5 C4 C7 119.99(12) . . ?
C6 C5 C4 122.21(12) . . ?
C6 C5 H5 118.9 . . ?
C4 C5 H5 118.9 . . ?
C1 C6 C5 117.58(12) . . ?
C1 C6 H6 121.2 . . ?
C5 C6 H6 121.2 . . ?
C12 C7 C8 119.78(12) . . ?
C12 C7 C4 119.79(12) . . ?
C8 C7 C4 120.42(12) . . ?
C9 C8 C7 119.25(13) . . ?
C9 C8 C13 119.60(13) . . ?
C7 C8 C13 121.13(13) . . ?
C10 C9 C8 121.87(13) . . ?
C10 C9 H9 119.1 . . ?
C8 C9 H9 119.1 . . ?
C9 C10 C11 117.86(13) . . ?
C9 C10 C14 121.35(14) . . ?
C11 C10 C14 120.78(14) . . ?
C10 C11 C12 122.19(14) . . ?
C10 C11 H11 118.9 . . ?
C12 C11 H11 118.9 . . ?
C11 C12 C7 119.05(13) . . ?
C11 C12 C15 120.16(13) . . ?
C7 C12 C15 120.79(12) . . ?
C8 C13 H13A 109.5 . . ?
C8 C13 H13B 109.5 . . ?
H13A C13 H13B 109.5 . . ?
C8 C13 H13C 109.5 . . ?
H13A C13 H13C 109.5 . . ?
H13B C13 H13C 109.5 . . ?
C10 C14 H14A 109.5 . . ?
C10 C14 H14B 109.5 . . ?
H14A C14 H14B 109.5 . . ?
C10 C14 H14C 109.5 . . ?
H14A C14 H14C 109.5 . . ?
H14B C14 H14C 109.5 . . ?
C12 C15 H15A 109.5 . . ?
C12 C15 H15B 109.5 . . ?
H15A C15 H15B 109.5 . . ?
C12 C15 H15C 109.5 . . ?
H15A C15 H15C 109.5 . . ?
H15B C15 H15C 109.5 . . ?
N1 C16 C17 114.13(11) . . ?
N1 C16 C21 114.79(12) . . ?
C17 C16 C21 130.78(12) . . ?
C16 C17 C18 114.03(11) . . ?
C16 C17 C2 103.63(11) . . ?
C18 C17 C2 142.04(12) . . ?
C17 C18 C19 119.59(12) . . ?
C17 C18 H18 120.2 . . ?
C19 C18 H18 120.2 . . ?
C20 C19 C18 122.29(12) . . ?
C20 C19 C22 120.99(11) . . ?
C18 C19 C22 116.56(11) . . ?
C21 C20 C19 119.28(12) . . ?
C21 C20 H20 120.4 . . ?
C19 C20 H20 120.4 . . ?
C16 C21 C20 113.99(12) . . ?
C16 C21 C32 102.97(11) . . ?
C20 C21 C32 142.74(12) . . ?
C23 C22 C27 119.17(12) . . ?
C23 C22 C19 120.25(12) . . ?
C27 C22 C19 120.37(12) . . ?
C24 C23 C22 119.62(13) . . ?
C24 C23 C28 118.20(13) . . ?
C22 C23 C28 122.19(12) . . ?
C25 C24 C23 121.88(14) . . ?
C25 C24 H24 119.1 . . ?
C23 C24 H24 119.1 . . ?
C24 C25 C26 117.82(13) . . ?
C24 C25 C29 121.15(14) . . ?
C26 C25 C29 121.00(14) . . ?
C25 C26 C27 122.44(13) . . ?
C25 C26 H26 118.8 . . ?
C27 C26 H26 118.8 . . ?
C26 C27 C22 118.89(13) . . ?
C26 C27 C30 118.07(13) . . ?
C22 C27 C30 122.98(12) . . ?
C23 C28 H28A 109.5 . . ?
C23 C28 H28B 109.5 . . ?
H28A C28 H28B 109.5 . . ?
C23 C28 H28C 109.5 . . ?
H28A C28 H28C 109.5 . . ?
H28B C28 H28C 109.5 . . ?
C25 C29 H29A 109.5 . . ?
C25 C29 H29B 109.5 . . ?
H29A C29 H29B 109.5 . . ?
C25 C29 H29C 109.5 . . ?
H29A C29 H29C 109.5 . . ?
H29B C29 H29C 109.5 . . ?
C27 C30 H30A 109.5 . . ?
C27 C30 H30B 109.5 . . ?
H30A C30 H30B 109.5 . . ?
C27 C30 H30C 109.5 . . ?
H30A C30 H30C 109.5 . . ?
H30B C30 H30C 109.5 . . ?
C36 C31 N1 130.32(12) . . ?
C36 C31 C32 121.91(12) . . ?
N1 C31 C32 107.77(11) . . ?
C33 C32 C31 118.42(12) . . ?
C33 C32 C21 133.95(12) . . ?
C31 C32 C21 107.62(11) . . ?
C32 C33 C34 120.41(12) . . ?
C32 C33 H33 119.8 . . ?
C34 C33 H33 119.8 . . ?
C33 C34 C35 119.44(12) . . ?
C33 C34 C37 119.72(12) . . ?
C35 C34 C37 120.84(12) . . ?
C36 C35 C34 122.07(13) . . ?
C36 C35 H35 119.0 . . ?
C34 C35 H35 119.0 . . ?
C31 C36 C35 117.72(12) . . ?
C31 C36 H36 121.1 . . ?
C35 C36 H36 121.1 . . ?
C38 C37 C42 119.57(12) . . ?
C38 C37 C34 120.34(12) . . ?
C42 C37 C34 120.08(12) . . ?
C39 C38 C37 119.58(13) . . ?
C39 C38 C43 119.15(13) . . ?
C37 C38 C43 121.26(13) . . ?
C40 C39 C38 121.69(14) . . ?
C40 C39 H39 119.2 . . ?
C38 C39 H39 119.2 . . ?
C39 C40 C41 117.84(13) . . ?
C39 C40 C44 121.26(15) . . ?
C41 C40 C44 120.90(15) . . ?
C42 C41 C40 122.41(14) . . ?
C42 C41 H41 118.8 . . ?
C40 C41 H41 118.8 . . ?
C41 C42 C37 118.89(13) . . ?
C41 C42 C45 119.46(13) . . ?
C37 C42 C45 121.64(13) . . ?
C38 C43 H43A 109.5 . . ?
C38 C43 H43B 109.5 . . ?
H43A C43 H43B 109.5 . . ?
C38 C43 H43C 109.5 . . ?
H43A C43 H43C 109.5 . . ?
H43B C43 H43C 109.5 . . ?
C40 C44 H44A 109.5 . . ?
C40 C44 H44B 109.5 . . ?
H44A C44 H44B 109.5 . . ?
C40 C44 H44C 109.5 . . ?
H44A C44 H44C 109.5 . . ?
H44B C44 H44C 109.5 . . ?
C42 C45 H45A 109.5 . . ?
C42 C45 H45B 109.5 . . ?
H45A C45 H45B 109.5 . . ?
C42 C45 H45C 109.5 . . ?
H45A C45 H45C 109.5 . . ?
H45B C45 H45C 109.5 . . ?

loop_
_geom_bond_atom_site_label_1
_geom_bond_atom_site_label_2
_geom_bond_distance
_geom_bond_site_symmetry_2
_geom_bond_publ_flag
N1 C16 1.3600(17) . ?
N1 C31 1.4033(17) . ?
N1 C1 1.4078(16) . ?
C1 C6 1.3835(18) . ?
C1 C2 1.4281(18) . ?
C2 C3 1.3901(18) . ?
C2 C17 1.4692(17) . ?
C3 C4 1.3905(18) . ?
C3 H3 0.9500 . ?
C4 C5 1.402(2) . ?
C4 C7 1.4963(18) . ?
C5 C6 1.3898(19) . ?
C5 H5 0.9500 . ?
C6 H6 0.9500 . ?
C7 C12 1.399(2) . ?
C7 C8 1.4044(19) . ?
C8 C9 1.392(2) . ?
C8 C13 1.508(2) . ?
C9 C10 1.389(2) . ?
C9 H9 0.9500 . ?
C10 C11 1.388(2) . ?
C10 C14 1.5074(19) . ?
C11 C12 1.393(2) . ?
C11 H11 0.9500 . ?
C12 C15 1.507(2) . ?
C13 H13A 0.9800 . ?
C13 H13B 0.9800 . ?
C13 H13C 0.9800 . ?
C14 H14A 0.9800 . ?
C14 H14B 0.9800 . ?
C14 H14C 0.9800 . ?
C15 H15A 0.9800 . ?
C15 H15B 0.9800 . ?
C15 H15C 0.9800 . ?
C16 C17 1.3792(18) . ?
C16 C21 1.3795(18) . ?
C17 C18 1.3936(18) . ?
C18 C19 1.4167(18) . ?
C18 H18 0.9500 . ?
C19 C20 1.4141(18) . ?
C19 C22 1.4973(18) . ?
C20 C21 1.4019(18) . ?
C20 H20 0.9500 . ?
C21 C32 1.4750(18) . ?
C22 C23 1.405(2) . ?
C22 C27 1.4102(19) . ?
C23 C24 1.394(2) . ?
C23 C28 1.508(2) . ?
C24 C25 1.385(2) . ?
C24 H24 0.9500 . ?
C25 C26 1.386(2) . ?
C25 C29 1.509(2) . ?
C26 C27 1.3943(19) . ?
C26 H26 0.9500 . ?
C27 C30 1.509(2) . ?
C28 H28A 0.9800 . ?
C28 H28B 0.9800 . ?
C28 H28C 0.9800 . ?
C29 H29A 0.9800 . ?
C29 H29B 0.9800 . ?
C29 H29C 0.9800 . ?
C30 H30A 0.9800 . ?
C30 H30B 0.9800 . ?
C30 H30C 0.9800 . ?
C31 C36 1.3841(19) . ?
C31 C32 1.4312(18) . ?
C32 C33 1.3909(18) . ?
C33 C34 1.3943(19) . ?
C33 H33 0.9500 . ?
C34 C35 1.4015(19) . ?
C34 C37 1.4965(18) . ?
C35 C36 1.3904(19) . ?
C35 H35 0.9500 . ?
C36 H36 0.9500 . ?
C37 C38 1.402(2) . ?
C37 C42 1.405(2) . ?
C38 C39 1.390(2) . ?
C38 C43 1.508(2) . ?
C39 C40 1.389(2) . ?
C39 H39 0.9500 . ?
C40 C41 1.389(2) . ?
C40 C44 1.511(2) . ?
C41 C42 1.388(2) . ?
C41 H41 0.9500 . ?
C42 C45 1.510(2) . ?
C43 H43A 0.9800 . ?
C43 H43B 0.9800 . ?
C43 H43C 0.9800 . ?
C44 H44A 0.9800 . ?
C44 H44B 0.9800 . ?
C44 H44C 0.9800 . ?
C45 H45A 0.9800 . ?
C45 H45B 0.9800 . ?
C45 H45C 0.9800 . ?

loop_
_geom_torsion_atom_site_label_1
_geom_torsion_atom_site_label_2
_geom_torsion_atom_site_label_3
_geom_torsion_atom_site_label_4
_geom_torsion
_geom_torsion_site_symmetry_1
_geom_torsion_site_symmetry_2
_geom_torsion_site_symmetry_3
_geom_torsion_site_symmetry_4
_geom_torsion_publ_flag
C16 N1 C1 C6 179.28(14) . . . . ?
C31 N1 C1 C6 10.2(3) . . . . ?
C16 N1 C1 C2 -1.01(14) . . . . ?
C31 N1 C1 C2 -170.05(17) . . . . ?
C6 C1 C2 C3 1.4(2) . . . . ?
N1 C1 C2 C3 -178.36(12) . . . . ?
C6 C1 C2 C17 -178.31(13) . . . . ?
N1 C1 C2 C17 1.95(14) . . . . ?
C1 C2 C3 C4 -0.5(2) . . . . ?
C17 C2 C3 C4 179.14(14) . . . . ?
C2 C3 C4 C5 -0.8(2) . . . . ?
C2 C3 C4 C7 -179.61(12) . . . . ?
C3 C4 C5 C6 1.2(2) . . . . ?
C7 C4 C5 C6 -179.94(13) . . . . ?
N1 C1 C6 C5 178.70(14) . . . . ?
C2 C1 C6 C5 -1.0(2) . . . . ?
C4 C5 C6 C1 -0.3(2) . . . . ?
C3 C4 C7 C12 84.38(17) . . . . ?
C5 C4 C7 C12 -94.42(16) . . . . ?
C3 C4 C7 C8 -94.84(16) . . . . ?
C5 C4 C7 C8 86.37(17) . . . . ?
C12 C7 C8 C9 0.7(2) . . . . ?
C4 C7 C8 C9 179.93(12) . . . . ?
C12 C7 C8 C13 -177.53(13) . . . . ?
C4 C7 C8 C13 1.7(2) . . . . ?
C7 C8 C9 C10 -0.9(2) . . . . ?
C13 C8 C9 C10 177.40(14) . . . . ?
C8 C9 C10 C11 0.3(2) . . . . ?
C8 C9 C10 C14 179.40(14) . . . . ?
C9 C10 C11 C12 0.5(2) . . . . ?
C14 C10 C11 C12 -178.61(14) . . . . ?
C10 C11 C12 C7 -0.7(2) . . . . ?
C10 C11 C12 C15 179.40(14) . . . . ?
C8 C7 C12 C11 0.0(2) . . . . ?
C4 C7 C12 C11 -179.18(13) . . . . ?
C8 C7 C12 C15 179.96(13) . . . . ?
C4 C7 C12 C15 0.7(2) . . . . ?
C31 N1 C16 C17 173.16(11) . . . . ?
C1 N1 C16 C17 -0.40(15) . . . . ?
C31 N1 C16 C21 -1.23(15) . . . . ?
C1 N1 C16 C21 -174.79(11) . . . . ?
N1 C16 C17 C18 -173.51(12) . . . . ?
C21 C16 C17 C18 -0.2(2) . . . . ?
N1 C16 C17 C2 1.57(15) . . . . ?
C21 C16 C17 C2 174.84(14) . . . . ?
C3 C2 C17 C16 178.27(15) . . . . ?
C1 C2 C17 C16 -2.10(14) . . . . ?
C3 C2 C17 C18 -9.0(3) . . . . ?
C1 C2 C17 C18 170.58(17) . . . . ?
C16 C17 C18 C19 -0.41(19) . . . . ?
C2 C17 C18 C19 -172.62(16) . . . . ?
C17 C18 C19 C20 -0.4(2) . . . . ?
C17 C18 C19 C22 174.87(12) . . . . ?
C18 C19 C20 C21 1.9(2) . . . . ?
C22 C19 C20 C21 -173.18(12) . . . . ?
N1 C16 C21 C20 174.87(12) . . . . ?
C17 C16 C21 C20 1.6(2) . . . . ?
N1 C16 C21 C32 -0.32(15) . . . . ?
C17 C16 C21 C32 -173.55(14) . . . . ?
C19 C20 C21 C16 -2.33(18) . . . . ?
C19 C20 C21 C32 169.91(16) . . . . ?
C20 C19 C22 C23 -126.22(14) . . . . ?
C18 C19 C22 C23 58.41(17) . . . . ?
C20 C19 C22 C27 59.14(18) . . . . ?
C18 C19 C22 C27 -116.23(14) . . . . ?
C27 C22 C23 C24 3.68(19) . . . . ?
C19 C22 C23 C24 -171.03(12) . . . . ?
C27 C22 C23 C28 -176.18(13) . . . . ?
C19 C22 C23 C28 9.1(2) . . . . ?
C22 C23 C24 C25 -1.5(2) . . . . ?
C28 C23 C24 C25 178.37(13) . . . . ?
C23 C24 C25 C26 -2.5(2) . . . . ?
C23 C24 C25 C29 175.54(13) . . . . ?
C24 C25 C26 C27 4.5(2) . . . . ?
C29 C25 C26 C27 -173.60(13) . . . . ?
C25 C26 C27 C22 -2.3(2) . . . . ?
C25 C26 C27 C30 175.06(13) . . . . ?
C23 C22 C27 C26 -1.83(19) . . . . ?
C19 C22 C27 C26 172.87(12) . . . . ?
C23 C22 C27 C30 -179.07(13) . . . . ?
C19 C22 C27 C30 -4.37(19) . . . . ?
C16 N1 C31 C36 -177.86(14) . . . . ?
C1 N1 C31 C36 -8.8(3) . . . . ?
C16 N1 C31 C32 2.28(14) . . . . ?
C1 N1 C31 C32 171.33(17) . . . . ?
C36 C31 C32 C33 -1.7(2) . . . . ?
N1 C31 C32 C33 178.19(11) . . . . ?
C36 C31 C32 C21 177.63(12) . . . . ?
N1 C31 C32 C21 -2.50(14) . . . . ?
C16 C21 C32 C33 -179.13(15) . . . . ?
C20 C21 C32 C33 8.1(3) . . . . ?
C16 C21 C32 C31 1.72(14) . . . . ?
C20 C21 C32 C31 -171.02(17) . . . . ?
C31 C32 C33 C34 0.98(19) . . . . ?
C21 C32 C33 C34 -178.10(14) . . . . ?
C32 C33 C34 C35 0.4(2) . . . . ?
C32 C33 C34 C37 -179.12(12) . . . . ?
C33 C34 C35 C36 -1.3(2) . . . . ?
C37 C34 C35 C36 178.28(13) . . . . ?
N1 C31 C36 C35 -178.95(14) . . . . ?
C32 C31 C36 C35 0.9(2) . . . . ?
C34 C35 C36 C31 0.6(2) . . . . ?
C33 C34 C37 C38 -68.42(18) . . . . ?
C35 C34 C37 C38 112.05(16) . . . . ?
C33 C34 C37 C42 110.32(15) . . . . ?
C35 C34 C37 C42 -69.22(19) . . . . ?
C42 C37 C38 C39 -1.1(2) . . . . ?
C34 C37 C38 C39 177.64(13) . . . . ?
C42 C37 C38 C43 178.08(13) . . . . ?
C34 C37 C38 C43 -3.2(2) . . . . ?
C37 C38 C39 C40 0.0(2) . . . . ?
C43 C38 C39 C40 -179.18(14) . . . . ?
C38 C39 C40 C41 0.9(2) . . . . ?
C38 C39 C40 C44 -179.09(15) . . . . ?
C39 C40 C41 C42 -0.8(2) . . . . ?
C44 C40 C41 C42 179.19(15) . . . . ?
C40 C41 C42 C37 -0.2(2) . . . . ?
C40 C41 C42 C45 -179.22(14) . . . . ?
C38 C37 C42 C41 1.2(2) . . . . ?
C34 C37 C42 C41 -177.56(13) . . . . ?
C38 C37 C42 C45 -179.82(13) . . . . ?
C34 C37 C42 C45 1.4(2) . . . . ?
